data_7218591
loop_
_publ_author_name
'Kand, Dnyaneshwar'
'Mandal, Prashant Sahebrao'
'Saha, Tanmoy'
'Talukdar, Pinaki'

_publ_section_title
;
 Structural imposition on off-on response of naphthalimide based probes
 for selective thiophenol sensing
;
_journal_name_full 'RSC Adv.'
_journal_paper_doi 10.1039/C4RA09042J
_journal_year 2014
_chemical_formula_sum 'C29 H22 N4 O9 S'
_chemical_formula_weight 602.57
_chemical_name_systematic
; 
 ? 
;
_space_group_IT_number 2
_symmetry_cell_setting triclinic
_symmetry_space_group_name_Hall '-P 1'
_symmetry_space_group_name_H-M 'P -1'
_atom_sites_solution_hydrogens geom
_atom_sites_solution_primary direct
_atom_sites_solution_secondary difmap
_audit_creation_method SHELXL-97
_cell_angle_alpha 86.880(7)
_cell_angle_beta 81.723(7)
_cell_angle_gamma 84.775(7)
_cell_formula_units_Z 2
_cell_length_a 9.845(3)
_cell_length_b 10.397(3)
_cell_length_c 12.979(3)
_cell_measurement_temperature 296(2)
_cell_volume 1308.1(6)
_computing_structure_refinement 'SHELXL-97 (Sheldrick, 2008)'
_computing_structure_solution 'SHELXS-97 (Sheldrick, 2008)'
_diffrn_ambient_temperature 296(2)
_diffrn_measured_fraction_theta_full 0.987
_diffrn_measured_fraction_theta_max 0.987
_diffrn_radiation_monochromator graphite
_diffrn_radiation_source 'fine-focus sealed tube'
_diffrn_radiation_type MoK\a
_diffrn_radiation_wavelength 0.71073
_diffrn_reflns_av_R_equivalents 0.0643
_diffrn_reflns_av_sigmaI/netI 0.0799
_diffrn_reflns_limit_h_max 12
_diffrn_reflns_limit_h_min -13
_diffrn_reflns_limit_k_max 13
_diffrn_reflns_limit_k_min -13
_diffrn_reflns_limit_l_max 16
_diffrn_reflns_limit_l_min -17
_diffrn_reflns_number 20577
_diffrn_reflns_theta_full 28.08
_diffrn_reflns_theta_max 28.08
_diffrn_reflns_theta_min 1.59
_exptl_absorpt_coefficient_mu 0.191
_exptl_absorpt_correction_T_max 0.996
_exptl_absorpt_correction_T_min 0.959
_exptl_absorpt_correction_type multi-scan
_exptl_crystal_colour colorless
_exptl_crystal_density_diffrn 1.530
_exptl_crystal_density_method calcd
_exptl_crystal_description Needles
_exptl_crystal_F_000 624
_exptl_crystal_size_max 0.244
_exptl_crystal_size_mid 0.181
_exptl_crystal_size_min 0.019
_refine_diff_density_max 0.302
_refine_diff_density_min -0.314
_refine_diff_density_rms 0.062
_refine_ls_extinction_coef 0.0081(12)
_refine_ls_extinction_expression Fc^*^=kFc[1+0.001xFc^2^\l^3^/sin(2\q)]^-1/4^
_refine_ls_extinction_method SHELXL
_refine_ls_goodness_of_fit_ref 1.006
_refine_ls_hydrogen_treatment mixed
_refine_ls_matrix_type full
_refine_ls_number_parameters 389
_refine_ls_number_reflns 6283
_refine_ls_number_restraints 0
_refine_ls_restrained_S_all 1.006
_refine_ls_R_factor_all 0.1017
_refine_ls_R_factor_gt 0.0504
_refine_ls_shift/su_max 0.000
_refine_ls_shift/su_mean 0.000
_refine_ls_structure_factor_coef Fsqd
_refine_ls_weighting_details 'calc w=1/[\s^2^(Fo^2^)+(0.0478P)^2^+0.1149P] where P=(Fo^2^+2Fc^2^)/3'
_refine_ls_weighting_scheme calc
_refine_ls_wR_factor_gt 0.1015
_refine_ls_wR_factor_ref 0.1238
_reflns_number_gt 3808
_reflns_number_total 6283
_reflns_threshold_expression >2sigma(I)
_cod_data_source_file c4ra09042j2.cif
_cod_data_source_block tr1
_cod_database_code 7218591

loop_
_symmetry_equiv_pos_as_xyz
'x, y, z'
'-x, -y, -z'

loop_
_atom_site_label
_atom_site_type_symbol
_atom_site_fract_x
_atom_site_fract_y
_atom_site_fract_z
_atom_site_U_iso_or_equiv
_atom_site_adp_type
_atom_site_occupancy
_atom_site_symmetry_multiplicity
_atom_site_calc_flag
_atom_site_refinement_flags
S1 S 0.42981(7) 0.20629(6) 0.47941(4) 0.02935(18) Uani 1 1 d .
O1 O 0.3432(2) 0.79789(19) 0.26376(16) 0.0502(5) Uani 1 1 d .
O2 O 0.34627(17) 0.13671(15) 0.40659(11) 0.0279(4) Uani 1 1 d .
O3 O 0.5504(2) 0.74146(19) 0.19303(14) 0.0471(5) Uani 1 1 d .
O4 O 0.1392(2) 0.5100(2) 0.55870(14) 0.0554(6) Uani 1 1 d .
O5 O 0.1295(2) 0.3407(2) 0.47110(16) 0.0523(6) Uani 1 1 d .
O6 O 0.3476(2) 0.20829(17) 0.57840(11) 0.0394(5) Uani 1 1 d .
O7 O 0.56878(18) 0.15246(17) 0.46970(13) 0.0362(4) Uani 1 1 d .
O8 O 0.22125(17) 0.16120(15) -0.01766(11) 0.0285(4) Uani 1 1 d .
O9 O 0.3799(2) 0.48666(17) 0.14094(13) 0.0456(5) Uani 1 1 d .
N1 N 0.4474(2) 0.7244(2) 0.25445(15) 0.0323(5) Uani 1 1 d .
N2 N 0.3013(2) 0.32363(18) 0.06147(13) 0.0234(4) Uani 1 1 d .
N3 N 0.0507(2) 0.82766(18) -0.19022(12) 0.0229(4) Uani 1 1 d .
N4 N 0.1860(2) 0.4327(2) 0.49283(15) 0.0341(5) Uani 1 1 d .
C1 C 0.4459(2) 0.6039(2) 0.31948(16) 0.0247(5) Uani 1 1 d .
C2 C 0.3252(2) 0.5786(2) 0.38182(16) 0.0263(5) Uani 1 1 d .
H22 H 0.2503 0.6402 0.3900 0.032 Uiso 1 1 calc R
C3 C 0.3196(2) 0.4578(2) 0.43197(15) 0.0256(5) Uani 1 1 d .
C4 C 0.4318(2) 0.3654(2) 0.42170(15) 0.0246(5) Uani 1 1 d .
C5 C 0.3947(2) 0.1389(2) 0.29654(16) 0.0245(5) Uani 1 1 d .
C6 C 0.3261(2) 0.2277(2) 0.23528(15) 0.0234(5) Uani 1 1 d .
H19 H 0.2538 0.2841 0.2645 0.028 Uiso 1 1 calc R
C7 C 0.3689(2) 0.2301(2) 0.12847(16) 0.0235(5) Uani 1 1 d .
C8 C 0.3143(3) 0.4557(2) 0.07492(16) 0.0281(6) Uani 1 1 d .
C9 C 0.2435(2) 0.5502(2) 0.00739(15) 0.0241(5) Uani 1 1 d .
C10 C 0.1717(2) 0.5081(2) -0.07033(15) 0.0202(5) Uani 1 1 d .
C11 C 0.1059(2) 0.6006(2) -0.13639(15) 0.0223(5) Uani 1 1 d .
C12 C 0.1150(2) 0.7359(2) -0.12332(15) 0.0224(5) Uani 1 1 d .
C13 C 0.1198(3) 0.8324(2) -0.29892(16) 0.0294(6) Uani 1 1 d .
H10 H 0.1394 0.7452 -0.3234 0.035 Uiso 1 1 calc R
H9 H 0.2066 0.8707 -0.3020 0.035 Uiso 1 1 calc R
C14 C 0.0291(3) 0.9117(3) -0.36952(18) 0.0406(7) Uani 1 1 d .
H8 H 0.0791 0.9189 -0.4394 0.049 Uiso 1 1 calc R
H7 H -0.0527 0.8676 -0.3730 0.049 Uiso 1 1 calc R
C15 C -0.0131(3) 1.0461(3) -0.32922(18) 0.0418(7) Uani 1 1 d .
H6 H 0.0671 1.0953 -0.3357 0.050 Uiso 1 1 calc R
H1 H -0.0788 1.0910 -0.3705 0.050 Uiso 1 1 calc R
C16 C 0.2282(2) 0.2770(2) -0.01224(15) 0.0225(5) Uani 1 1 d .
C17 C 0.1625(2) 0.3749(2) -0.08081(15) 0.0224(5) Uani 1 1 d .
C18 C -0.0774(3) 1.0363(2) -0.21581(17) 0.0308(6) Uani 1 1 d .
H2 H -0.1633 0.9960 -0.2105 0.037 Uiso 1 1 calc R
H5 H -0.0977 1.1224 -0.1891 0.037 Uiso 1 1 calc R
C19 C 0.0196(3) 0.9572(2) -0.15066(17) 0.0267(5) Uani 1 1 d .
H4 H 0.1042 0.9992 -0.1535 0.032 Uiso 1 1 calc R
H3 H -0.0230 0.9516 -0.0785 0.032 Uiso 1 1 calc R
C20 C 0.1805(3) 0.7726(2) -0.04307(16) 0.0283(6) Uani 1 1 d .
H12 H 0.1813 0.8599 -0.0312 0.034 Uiso 1 1 calc R
C21 C 0.2454(3) 0.6799(2) 0.02032(16) 0.0301(6) Uani 1 1 d .
H11 H 0.2907 0.7072 0.0723 0.036 Uiso 1 1 calc R
C22 C 0.0299(2) 0.5541(2) -0.20905(16) 0.0259(5) Uani 1 1 d .
H15 H -0.0158 0.6128 -0.2516 0.031 Uiso 1 1 calc R
C23 C 0.0224(3) 0.4240(2) -0.21803(17) 0.0325(6) Uani 1 1 d .
H14 H -0.0279 0.3956 -0.2665 0.039 Uiso 1 1 calc R
C24 C 0.0900(3) 0.3340(2) -0.15461(17) 0.0277(6) Uani 1 1 d .
H13 H 0.0860 0.2461 -0.1622 0.033 Uiso 1 1 calc R
C25 C 0.4751(2) 0.1442(2) 0.08605(17) 0.0273(6) Uani 1 1 d .
H18 H 0.5031 0.1459 0.0145 0.033 Uiso 1 1 calc R
C26 C 0.5399(3) 0.0554(2) 0.15080(17) 0.0297(6) Uani 1 1 d .
H17 H 0.6106 -0.0030 0.1220 0.036 Uiso 1 1 calc R
C27 C 0.5008(3) 0.0527(2) 0.25764(17) 0.0273(5) Uani 1 1 d .
H16 H 0.5450 -0.0056 0.3014 0.033 Uiso 1 1 calc R
C28 C 0.5531(3) 0.3981(2) 0.36276(17) 0.0287(6) Uani 1 1 d .
H21 H 0.6306 0.3393 0.3584 0.034 Uiso 1 1 calc R
C29 C 0.5609(3) 0.5176(2) 0.31002(17) 0.0284(6) Uani 1 1 d .
H20 H 0.6421 0.5388 0.2692 0.034 Uiso 1 1 calc R

loop_
_atom_site_aniso_label
_atom_site_aniso_U_11
_atom_site_aniso_U_22
_atom_site_aniso_U_33
_atom_site_aniso_U_23
_atom_site_aniso_U_13
_atom_site_aniso_U_12
S1 0.0388(4) 0.0249(4) 0.0250(3) 0.0049(2) -0.0105(3) 0.0000(3)
O1 0.0417(13) 0.0297(12) 0.0760(14) 0.0147(10) -0.0105(10) 0.0076(10)
O2 0.0361(10) 0.0249(10) 0.0230(7) 0.0044(7) -0.0056(7) -0.0046(8)
O3 0.0550(14) 0.0343(12) 0.0463(10) 0.0094(9) 0.0090(10) -0.0044(10)
O4 0.0498(14) 0.0702(17) 0.0411(10) -0.0189(10) 0.0133(9) 0.0010(11)
O5 0.0387(13) 0.0439(13) 0.0723(13) -0.0069(11) 0.0060(10) -0.0117(11)
O6 0.0582(13) 0.0361(11) 0.0229(8) 0.0041(7) -0.0044(8) -0.0034(10)
O7 0.0385(11) 0.0289(11) 0.0426(9) 0.0038(8) -0.0185(8) 0.0075(8)
O8 0.0344(10) 0.0198(9) 0.0321(8) 0.0004(7) -0.0072(7) -0.0040(8)
O9 0.0742(15) 0.0255(10) 0.0459(10) -0.0003(8) -0.0395(10) -0.0037(10)
N1 0.0401(14) 0.0253(13) 0.0329(10) 0.0005(9) -0.0108(10) -0.0018(11)
N2 0.0308(12) 0.0183(11) 0.0219(9) 0.0009(7) -0.0089(8) 0.0008(9)
N3 0.0280(11) 0.0191(11) 0.0209(8) -0.0014(7) -0.0037(8) 0.0021(9)
N4 0.0319(13) 0.0368(14) 0.0312(11) 0.0031(10) -0.0015(9) 0.0030(11)
C1 0.0321(14) 0.0199(13) 0.0236(10) 0.0003(9) -0.0098(10) -0.0016(11)
C2 0.0282(14) 0.0231(14) 0.0273(11) -0.0055(10) -0.0073(10) 0.0068(11)
C3 0.0269(14) 0.0295(14) 0.0206(10) -0.0010(9) -0.0036(9) -0.0030(11)
C4 0.0290(14) 0.0233(13) 0.0222(10) -0.0003(9) -0.0087(10) 0.0015(11)
C5 0.0307(14) 0.0199(13) 0.0236(10) 0.0013(9) -0.0061(10) -0.0037(11)
C6 0.0263(13) 0.0191(13) 0.0251(10) -0.0004(9) -0.0068(9) 0.0010(10)
C7 0.0288(14) 0.0170(12) 0.0259(10) 0.0031(9) -0.0095(10) -0.0011(11)
C8 0.0403(16) 0.0190(13) 0.0261(11) -0.0009(9) -0.0099(11) -0.0003(12)
C9 0.0301(14) 0.0203(13) 0.0221(10) 0.0003(9) -0.0054(9) -0.0011(11)
C10 0.0183(12) 0.0227(13) 0.0188(9) -0.0017(9) -0.0012(8) 0.0008(10)
C11 0.0250(13) 0.0218(13) 0.0189(10) -0.0002(9) -0.0002(9) -0.0004(10)
C12 0.0246(13) 0.0202(13) 0.0210(10) 0.0014(9) -0.0011(9) 0.0007(10)
C13 0.0355(15) 0.0280(14) 0.0231(10) 0.0011(10) -0.0022(10) 0.0017(12)
C14 0.058(2) 0.0365(17) 0.0268(12) 0.0007(11) -0.0110(12) 0.0089(14)
C15 0.058(2) 0.0329(17) 0.0342(13) 0.0043(12) -0.0153(13) 0.0085(14)
C16 0.0237(13) 0.0215(13) 0.0217(10) -0.0021(9) -0.0015(9) -0.0006(11)
C17 0.0254(13) 0.0182(12) 0.0230(10) -0.0006(9) -0.0016(9) -0.0018(10)
C18 0.0338(15) 0.0191(13) 0.0402(13) -0.0028(10) -0.0117(11) 0.0052(11)
C19 0.0304(14) 0.0213(13) 0.0293(11) -0.0019(10) -0.0083(10) 0.0006(11)
C20 0.0381(15) 0.0203(13) 0.0273(11) -0.0004(10) -0.0070(10) -0.0027(12)
C21 0.0437(16) 0.0215(13) 0.0280(11) -0.0028(10) -0.0142(11) -0.0036(12)
C22 0.0283(14) 0.0239(14) 0.0265(11) 0.0013(9) -0.0085(10) -0.0010(11)
C23 0.0398(16) 0.0286(15) 0.0336(12) -0.0012(11) -0.0180(11) -0.0058(13)
C24 0.0346(15) 0.0176(13) 0.0324(11) -0.0009(10) -0.0083(10) -0.0040(11)
C25 0.0321(15) 0.0223(14) 0.0273(11) -0.0021(10) -0.0033(10) -0.0023(11)
C26 0.0304(15) 0.0217(14) 0.0364(12) -0.0034(10) -0.0047(11) 0.0031(11)
C27 0.0322(15) 0.0158(12) 0.0356(12) 0.0027(10) -0.0127(11) -0.0003(11)
C28 0.0264(14) 0.0277(14) 0.0317(11) -0.0001(10) -0.0076(10) 0.0051(11)
C29 0.0287(14) 0.0287(14) 0.0281(11) -0.0007(10) -0.0048(10) -0.0028(12)

loop_
_atom_type_symbol
_atom_type_description
_atom_type_scat_dispersion_real
_atom_type_scat_dispersion_imag
_atom_type_scat_source
C C 0.0033 0.0016 'International Tables Vol C Tables 4.2.6.8 and 6.1.1.4'
H H 0.0000 0.0000 'International Tables Vol C Tables 4.2.6.8 and 6.1.1.4'
N N 0.0061 0.0033 'International Tables Vol C Tables 4.2.6.8 and 6.1.1.4'
O O 0.0106 0.0060 'International Tables Vol C Tables 4.2.6.8 and 6.1.1.4'
S S 0.1246 0.1234 'International Tables Vol C Tables 4.2.6.8 and 6.1.1.4'

loop_
_geom_angle_atom_site_label_1
_geom_angle_atom_site_label_2
_geom_angle_atom_site_label_3
_geom_angle
O6 S1 O7 120.07(10)
O6 S1 O2 105.69(10)
O7 S1 O2 110.50(11)
O6 S1 C4 109.95(11)
O7 S1 C4 106.93(11)
O2 S1 C4 102.30(9)
C5 O2 S1 117.98(13)
O3 N1 O1 124.7(2)
O3 N1 C1 118.0(2)
O1 N1 C1 117.3(2)
C16 N2 C8 124.76(18)
C16 N2 C7 118.03(18)
C8 N2 C7 117.21(17)
C12 N3 C19 115.20(17)
C12 N3 C13 114.37(19)
C19 N3 C13 111.08(17)
O5 N4 O4 125.6(2)
O5 N4 C3 118.0(2)
O4 N4 C3 116.3(2)
C29 C1 C2 122.8(2)
C29 C1 N1 119.0(2)
C2 C1 N1 118.1(2)
C1 C2 C3 117.4(2)
C1 C2 H22 121.3
C3 C2 H22 121.3
C2 C3 C4 121.9(2)
C2 C3 N4 115.4(2)
C4 C3 N4 122.7(2)
C28 C4 C3 118.5(2)
C28 C4 S1 117.22(19)
C3 C4 S1 124.32(18)
C27 C5 C6 123.6(2)
C27 C5 O2 119.85(19)
C6 C5 O2 116.5(2)
C5 C6 C7 117.7(2)
C5 C6 H19 121.1
C7 C6 H19 121.1
C25 C7 C6 120.5(2)
C25 C7 N2 120.06(19)
C6 C7 N2 119.5(2)
O9 C8 N2 120.0(2)
O9 C8 C9 123.2(2)
N2 C8 C9 116.83(19)
C21 C9 C10 119.5(2)
C21 C9 C8 119.87(19)
C10 C9 C8 120.6(2)
C17 C10 C9 120.1(2)
C17 C10 C11 119.85(19)
C9 C10 C11 120.0(2)
C22 C11 C10 117.9(2)
C22 C11 C12 123.2(2)
C10 C11 C12 118.87(19)
C20 C12 N3 122.3(2)
C20 C12 C11 119.0(2)
N3 C12 C11 118.66(18)
N3 C13 C14 110.8(2)
N3 C13 H10 109.5
C14 C13 H10 109.5
N3 C13 H9 109.5
C14 C13 H9 109.5
H10 C13 H9 108.1
C15 C14 C13 111.2(2)
C15 C14 H8 109.4
C13 C14 H8 109.4
C15 C14 H7 109.4
C13 C14 H7 109.4
H8 C14 H7 108.0
C18 C15 C14 110.0(2)
C18 C15 H6 109.7
C14 C15 H6 109.7
C18 C15 H1 109.7
C14 C15 H1 109.7
H6 C15 H1 108.2
O8 C16 N2 120.3(2)
O8 C16 C17 123.05(19)
N2 C16 C17 116.68(19)
C24 C17 C10 120.2(2)
C24 C17 C16 118.9(2)
C10 C17 C16 120.92(19)
C15 C18 C19 110.7(2)
C15 C18 H2 109.5
C19 C18 H2 109.5
C15 C18 H5 109.5
C19 C18 H5 109.5
H2 C18 H5 108.1
N3 C19 C18 109.87(18)
N3 C19 H4 109.7
C18 C19 H4 109.7
N3 C19 H3 109.7
C18 C19 H3 109.7
H4 C19 H3 108.2
C12 C20 C21 121.0(2)
C12 C20 H12 119.5
C21 C20 H12 119.5
C9 C21 C20 121.5(2)
C9 C21 H11 119.3
C20 C21 H11 119.3
C23 C22 C11 121.3(2)
C23 C22 H15 119.3
C11 C22 H15 119.3
C22 C23 C24 120.3(2)
C22 C23 H14 119.8
C24 C23 H14 119.8
C17 C24 C23 120.4(2)
C17 C24 H13 119.8
C23 C24 H13 119.8
C7 C25 C26 119.7(2)
C7 C25 H18 120.1
C26 C25 H18 120.1
C27 C26 C25 120.9(2)
C27 C26 H17 119.6
C25 C26 H17 119.6
C5 C27 C26 117.6(2)
C5 C27 H16 121.2
C26 C27 H16 121.2
C4 C28 C29 120.9(2)
C4 C28 H21 119.6
C29 C28 H21 119.6
C1 C29 C28 118.5(2)
C1 C29 H20 120.8
C28 C29 H20 120.8

loop_
_geom_bond_atom_site_label_1
_geom_bond_atom_site_label_2
_geom_bond_distance
S1 O6 1.4166(17)
S1 O7 1.4211(19)
S1 O2 1.5811(16)
S1 C4 1.779(2)
O1 N1 1.218(3)
O2 C5 1.439(2)
O3 N1 1.216(3)
O4 N4 1.218(3)
O5 N4 1.214(3)
O8 C16 1.218(3)
O9 C8 1.217(3)
N1 C1 1.472(3)
N2 C16 1.407(3)
N2 C8 1.413(3)
N2 C7 1.450(3)
N3 C12 1.422(3)
N3 C19 1.458(3)
N3 C13 1.476(3)
N4 C3 1.471(3)
C1 C29 1.375(3)
C1 C2 1.375(3)
C2 C3 1.385(3)
C2 H22 0.9300
C3 C4 1.392(3)
C4 C28 1.383(3)
C5 C27 1.370(3)
C5 C6 1.379(3)
C6 C7 1.389(3)
C6 H19 0.9300
C7 C25 1.383(3)
C8 C9 1.476(3)
C9 C21 1.370(3)
C9 C10 1.421(3)
C10 C17 1.411(3)
C10 C11 1.427(3)
C11 C22 1.415(3)
C11 C12 1.438(3)
C12 C20 1.388(3)
C13 C14 1.528(3)
C13 H10 0.9700
C13 H9 0.9700
C14 C15 1.520(4)
C14 H8 0.9700
C14 H7 0.9700
C15 C18 1.518(3)
C15 H6 0.9700
C15 H1 0.9700
C16 C17 1.482(3)
C17 C24 1.380(3)
C18 C19 1.522(3)
C18 H2 0.9700
C18 H5 0.9700
C19 H4 0.9700
C19 H3 0.9700
C20 C21 1.402(3)
C20 H12 0.9300
C21 H11 0.9300
C22 C23 1.374(3)
C22 H15 0.9300
C23 C24 1.398(3)
C23 H14 0.9300
C24 H13 0.9300
C25 C26 1.389(3)
C25 H18 0.9300
C26 C27 1.384(3)
C26 H17 0.9300
C27 H16 0.9300
C28 C29 1.389(3)
C28 H21 0.9300
C29 H20 0.9300

loop_
_geom_torsion_atom_site_label_1
_geom_torsion_atom_site_label_2
_geom_torsion_atom_site_label_3
_geom_torsion_atom_site_label_4
_geom_torsion
O6 S1 O2 C5 170.30(17)
O7 S1 O2 C5 -58.35(18)
C4 S1 O2 C5 55.22(19)
O3 N1 C1 C29 1.5(3)
O1 N1 C1 C29 179.0(2)
O3 N1 C1 C2 -174.0(2)
O1 N1 C1 C2 3.6(3)
C29 C1 C2 C3 -3.5(3)
N1 C1 C2 C3 171.70(19)
C1 C2 C3 C4 1.0(3)
C1 C2 C3 N4 -176.60(19)
O5 N4 C3 C2 122.1(2)
O4 N4 C3 C2 -55.2(3)
O5 N4 C3 C4 -55.5(3)
O4 N4 C3 C4 127.2(2)
C2 C3 C4 C28 2.5(3)
N4 C3 C4 C28 179.9(2)
C2 C3 C4 S1 -177.34(16)
N4 C3 C4 S1 0.1(3)
O6 S1 C4 C28 144.16(17)
O7 S1 C4 C28 12.3(2)
O2 S1 C4 C28 -103.90(18)
O6 S1 C4 C3 -36.0(2)
O7 S1 C4 C3 -167.90(18)
O2 S1 C4 C3 75.9(2)
S1 O2 C5 C27 81.1(2)
S1 O2 C5 C6 -101.0(2)
C27 C5 C6 C7 -0.8(3)
O2 C5 C6 C7 -178.66(18)
C5 C6 C7 C25 1.1(3)
C5 C6 C7 N2 -178.84(19)
C16 N2 C7 C25 64.0(3)
C8 N2 C7 C25 -115.7(2)
C16 N2 C7 C6 -116.1(2)
C8 N2 C7 C6 64.2(3)
C16 N2 C8 O9 -180.0(2)
C7 N2 C8 O9 -0.3(3)
C16 N2 C8 C9 1.2(3)
C7 N2 C8 C9 -179.2(2)
O9 C8 C9 C21 -2.5(4)
N2 C8 C9 C21 176.3(2)
O9 C8 C9 C10 178.3(2)
N2 C8 C9 C10 -2.9(3)
C21 C9 C10 C17 -176.6(2)
C8 C9 C10 C17 2.6(3)
C21 C9 C10 C11 2.0(3)
C8 C9 C10 C11 -178.8(2)
C17 C10 C11 C22 1.7(3)
C9 C10 C11 C22 -176.9(2)
C17 C10 C11 C12 179.1(2)
C9 C10 C11 C12 0.5(3)
C19 N3 C12 C20 -18.6(3)
C13 N3 C12 C20 111.9(2)
C19 N3 C12 C11 158.4(2)
C13 N3 C12 C11 -71.0(3)
C22 C11 C12 C20 173.7(2)
C10 C11 C12 C20 -3.6(3)
C22 C11 C12 N3 -3.5(3)
C10 C11 C12 N3 179.23(19)
C12 N3 C13 C14 168.3(2)
C19 N3 C13 C14 -59.2(3)
N3 C13 C14 C15 54.9(3)
C13 C14 C15 C18 -52.8(3)
C8 N2 C16 O8 -179.3(2)
C7 N2 C16 O8 1.1(3)
C8 N2 C16 C17 0.8(3)
C7 N2 C16 C17 -178.89(19)
C9 C10 C17 C24 178.4(2)
C11 C10 C17 C24 -0.1(3)
C9 C10 C17 C16 -0.6(3)
C11 C10 C17 C16 -179.2(2)
O8 C16 C17 C24 -0.1(3)
N2 C16 C17 C24 179.8(2)
O8 C16 C17 C10 178.9(2)
N2 C16 C17 C10 -1.1(3)
C14 C15 C18 C19 54.9(3)
C12 N3 C19 C18 -166.77(18)
C13 N3 C19 C18 61.1(2)
C15 C18 C19 N3 -59.2(3)
N3 C12 C20 C21 -178.7(2)
C11 C12 C20 C21 4.3(3)
C10 C9 C21 C20 -1.4(4)
C8 C9 C21 C20 179.3(2)
C12 C20 C21 C9 -1.8(4)
C10 C11 C22 C23 -1.7(3)
C12 C11 C22 C23 -179.1(2)
C11 C22 C23 C24 0.2(4)
C10 C17 C24 C23 -1.4(3)
C16 C17 C24 C23 177.6(2)
C22 C23 C24 C17 1.4(4)
C6 C7 C25 C26 -0.3(3)
N2 C7 C25 C26 179.6(2)
C7 C25 C26 C27 -0.8(3)
C6 C5 C27 C26 -0.3(3)
O2 C5 C27 C26 177.51(19)
C25 C26 C27 C5 1.1(3)
C3 C4 C28 C29 -3.7(3)
S1 C4 C28 C29 176.16(17)
C2 C1 C29 C28 2.4(3)
N1 C1 C29 C28 -172.80(19)
C4 C28 C29 C1 1.3(3)
